data_7161211
loop_
_publ_author_name
'Hong, Gang'
'Nahide, Pradip D.'
'Patel, Wahiduddin G.'
'Kozlowski, Marisa C.'

_publ_section_title
;
 Cu-catalyzed oxidative coupling of alkylarenes with tertiary C(sp3)--H
 bonds via C--H activation
;
_journal_name_full 'Organic &amp; Biomolecular Chemistry'
_journal_paper_doi 10.1039/D6OB00723F
_journal_year 2026
_chemical_absolute_configuration syn
_chemical_formula_moiety 'C29 H25 F O'
_chemical_formula_sum 'C29 H25 F O'
_chemical_formula_weight 408.49
_space_group_crystal_system monoclinic
_space_group_IT_number 4
_space_group_name_Hall 'P 2yb'
_space_group_name_H-M_alt 'P 1 21 1'
_atom_sites_solution_hydrogens geom
_atom_sites_solution_primary dual
_audit_creation_date 2019-06-03
_audit_creation_method
;
Olex2 1.2
(compiled 2018.05.29 svn.r3508 for OlexSys, GUI svn.r5506)
;
_audit_update_record
;
2019-07-08 deposited with the CCDC.	2026-05-27 downloaded from the CCDC.
;
_cell_angle_alpha 90
_cell_angle_beta 97.357(2)
_cell_angle_gamma 90
_cell_formula_units_Z 2
_cell_length_a 8.9195(5)
_cell_length_b 13.0385(7)
_cell_length_c 9.2973(5)
_cell_measurement_reflns_used 9901
_cell_measurement_temperature 100
_cell_measurement_theta_max 25.357
_cell_measurement_theta_min 3.125
_cell_volume 1072.35(10)
_computing_cell_refinement 'SAINT V8.38A (2016)'
_computing_data_collection 'Bruker APEX3 v2016.1-0'
_computing_data_reduction 'SAINT V8.38A (2016)'
_computing_molecular_graphics 'ORTEP-3 (Farrugia, 2012)'
_computing_publication_material 'Olex2 (Dolomanov et al., 2009)'
_computing_structure_refinement 'ShelXL (Sheldrick, 2015)'
_computing_structure_solution 'ShelXT (Sheldrick, 2015)'
_diffrn_ambient_temperature 100
_diffrn_measured_fraction_theta_full 0.997
_diffrn_measured_fraction_theta_max 0.997
_diffrn_measurement_device 'CMOS area detector'
_diffrn_measurement_device_type 'Bruker D8QUEST'
_diffrn_measurement_method '\w and \f scans'
_diffrn_radiation_monochromator graphite
_diffrn_radiation_type MoK\a
_diffrn_radiation_wavelength 0.71073
_diffrn_reflns_av_R_equivalents 0.0412
_diffrn_reflns_av_unetI/netI 0.0268
_diffrn_reflns_Laue_measured_fraction_full 0.997
_diffrn_reflns_Laue_measured_fraction_max 0.997
_diffrn_reflns_limit_h_max 10
_diffrn_reflns_limit_h_min -10
_diffrn_reflns_limit_k_max 15
_diffrn_reflns_limit_k_min -15
_diffrn_reflns_limit_l_max 11
_diffrn_reflns_limit_l_min -11
_diffrn_reflns_number 22247
_diffrn_reflns_point_group_measured_fraction_full 0.998
_diffrn_reflns_point_group_measured_fraction_max 0.997
_diffrn_reflns_theta_full 25.242
_diffrn_reflns_theta_max 25.382
_diffrn_reflns_theta_min 3.125
_diffrn_source 'sealed tube'
_exptl_absorpt_coefficient_mu 0.081
_exptl_absorpt_correction_T_max 0.7452
_exptl_absorpt_correction_T_min 0.7143
_exptl_absorpt_correction_type multi-scan
_exptl_absorpt_process_details 'SADABS v2016/2'
_exptl_crystal_colour colorless
_exptl_crystal_density_diffrn 1.265
_exptl_crystal_description plank
_exptl_crystal_F_000 432
_exptl_crystal_size_max 0.22
_exptl_crystal_size_mid 0.15
_exptl_crystal_size_min 0.06
_refine_diff_density_max 0.176
_refine_diff_density_min -0.228
_refine_diff_density_rms 0.051
_refine_ls_abs_structure_details
;
 Flack x determined using 1629 quotients [(I+)-(I-)]/[(I+)+(I-)]
 (Parsons, Flack and Wagner, Acta Cryst. B69 (2013) 249-259).
;
_refine_ls_abs_structure_Flack 0.4(3)
_refine_ls_extinction_method none
_refine_ls_goodness_of_fit_ref 1.079
_refine_ls_hydrogen_treatment constr
_refine_ls_matrix_type full
_refine_ls_number_parameters 281
_refine_ls_number_reflns 3940
_refine_ls_number_restraints 1
_refine_ls_restrained_S_all 1.079
_refine_ls_R_factor_all 0.0406
_refine_ls_R_factor_gt 0.0354
_refine_ls_shift/su_max 0.000
_refine_ls_shift/su_mean 0.000
_refine_ls_structure_factor_coef Fsqd
_refine_ls_weighting_details 'w=1/[\s^2^(Fo^2^)+(0.0444P)^2^+0.1873P] where P=(Fo^2^+2Fc^2^)/3'
_refine_ls_weighting_scheme calc
_refine_ls_wR_factor_gt 0.0816
_refine_ls_wR_factor_ref 0.0847
_reflns_Friedel_coverage 0.910
_reflns_Friedel_fraction_full 0.999
_reflns_Friedel_fraction_max 0.998
_reflns_number_gt 3655
_reflns_number_total 3940
_reflns_threshold_expression 'I > 2\s(I)'
_cod_data_source_file d6ob00723f2.cif
_cod_data_source_block 8057
_cod_database_code 7161211
_shelx_shelxl_version_number 2018/3

loop_
_space_group_symop_operation_xyz
'x, y, z'
'-x, y+1/2, -z'

loop_
_atom_site_label
_atom_site_type_symbol
_atom_site_fract_x
_atom_site_fract_y
_atom_site_fract_z
_atom_site_U_iso_or_equiv
_atom_site_adp_type
_atom_site_occupancy
_atom_site_site_symmetry_order
_atom_site_calc_flag
_atom_site_refinement_flags_posn
_atom_site_refinement_flags_adp
_atom_site_refinement_flags_occupancy
_atom_site_disorder_assembly
_atom_site_disorder_group
F1 F 0.14762(17) 0.49709(14) 0.95048(15) 0.0313(4) Uani 1 1 d . . . . .
O1 O 0.60263(19) 0.31619(14) 0.30615(18) 0.0211(4) Uani 1 1 d . . . . .
C1 C 0.4468(3) 0.57962(19) 0.3544(3) 0.0174(5) Uani 1 1 d . . . . .
H1 H 0.484424 0.634011 0.425822 0.021 Uiso 1 1 calc R . . . .
C2 C 0.4379(3) 0.47595(19) 0.4435(2) 0.0164(5) Uani 1 1 d . . . . .
C3 C 0.6006(3) 0.4441(2) 0.4959(3) 0.0178(5) Uani 1 1 d . . . . .
C4 C 0.6847(3) 0.4951(2) 0.6114(2) 0.0209(5) Uani 1 1 d . . . . .
H4 H 0.636376 0.544243 0.665364 0.025 Uiso 1 1 calc R . . . .
C5 C 0.8372(3) 0.4754(2) 0.6486(3) 0.0284(6) Uani 1 1 d . . . . .
H5 H 0.893275 0.511555 0.726432 0.034 Uiso 1 1 calc R . . . .
C6 C 0.9080(3) 0.4025(2) 0.5717(3) 0.0296(7) Uani 1 1 d . . . . .
H6 H 1.012809 0.389136 0.596500 0.036 Uiso 1 1 calc R . . . .
C7 C 0.8262(3) 0.3493(2) 0.4590(3) 0.0242(6) Uani 1 1 d . . . . .
H7 H 0.873765 0.298425 0.407483 0.029 Uiso 1 1 calc R . . . .
C8 C 0.6738(3) 0.37121(19) 0.4222(3) 0.0187(5) Uani 1 1 d . . . . .
C9 C 0.4467(3) 0.3202(2) 0.2800(3) 0.0194(5) Uani 1 1 d . . . . .
C10 C 0.3800(3) 0.2483(2) 0.1823(3) 0.0243(6) Uani 1 1 d . . . . .
H10 H 0.440589 0.200681 0.138164 0.029 Uiso 1 1 calc R . . . .
C11 C 0.2241(3) 0.2467(2) 0.1495(3) 0.0268(6) Uani 1 1 d . . . . .
H11 H 0.177290 0.198323 0.081651 0.032 Uiso 1 1 calc R . . . .
C12 C 0.1365(3) 0.3155(2) 0.2157(3) 0.0237(6) Uani 1 1 d . . . . .
H12 H 0.029504 0.314104 0.193933 0.028 Uiso 1 1 calc R . . . .
C13 C 0.2051(3) 0.3862(2) 0.3136(3) 0.0184(5) Uani 1 1 d . . . . .
H13 H 0.143985 0.432092 0.360086 0.022 Uiso 1 1 calc R . . . .
C14 C 0.3621(3) 0.39180(19) 0.3459(2) 0.0167(5) Uani 1 1 d . . . . .
C15 C 0.5648(3) 0.5680(2) 0.2505(3) 0.0202(5) Uani 1 1 d . . . . .
C16 C 0.7127(3) 0.6019(2) 0.2911(3) 0.0263(6) Uani 1 1 d . . . . .
H16 H 0.736195 0.639942 0.378257 0.032 Uiso 1 1 calc R . . . .
C17 C 0.8260(3) 0.5806(2) 0.2055(4) 0.0353(7) Uani 1 1 d . . . . .
H17 H 0.926507 0.602941 0.235477 0.042 Uiso 1 1 calc R . . . .
C18 C 0.7924(3) 0.5270(2) 0.0767(4) 0.0364(8) Uani 1 1 d . . . . .
H18 H 0.870385 0.510785 0.019815 0.044 Uiso 1 1 calc R . . . .
C19 C 0.6459(3) 0.4972(2) 0.0315(3) 0.0306(7) Uani 1 1 d . . . . .
H19 H 0.622035 0.462485 -0.058415 0.037 Uiso 1 1 calc R . . . .
C20 C 0.5326(3) 0.5179(2) 0.1175(3) 0.0239(6) Uani 1 1 d . . . . .
H20 H 0.431634 0.497556 0.085017 0.029 Uiso 1 1 calc R . . . .
C21 C 0.2946(3) 0.6171(2) 0.2760(3) 0.0185(5) Uani 1 1 d . . . . .
H21a H 0.256234 0.566175 0.201154 0.022 Uiso 1 1 calc R . . . .
H21b H 0.220760 0.621330 0.346709 0.022 Uiso 1 1 calc R . . . .
C22 C 0.3051(3) 0.7222(2) 0.2035(3) 0.0237(6) Uani 1 1 d . . . . .
H22a H 0.333653 0.774634 0.278962 0.028 Uiso 1 1 calc R . . . .
H22b H 0.385178 0.720037 0.139008 0.028 Uiso 1 1 calc R . . . .
C23 C 0.1563(3) 0.7523(2) 0.1156(3) 0.0283(6) Uani 1 1 d . . . . .
H23a H 0.077987 0.758217 0.180066 0.042 Uiso 1 1 calc GR . . . .
H23b H 0.126770 0.699888 0.041897 0.042 Uiso 1 1 calc GR . . . .
H23c H 0.168130 0.818425 0.068083 0.042 Uiso 1 1 calc GR . . . .
C24 C 0.3554(3) 0.4875(2) 0.5785(2) 0.0167(5) Uani 1 1 d . . . . .
C25 C 0.3385(3) 0.3982(2) 0.6599(3) 0.0203(5) Uani 1 1 d . . . . .
H25 H 0.374378 0.334675 0.627712 0.024 Uiso 1 1 calc R . . . .
C26 C 0.2709(3) 0.4009(2) 0.7860(3) 0.0224(6) Uani 1 1 d . . . . .
H26 H 0.260783 0.340402 0.840945 0.027 Uiso 1 1 calc R . . . .
C27 C 0.2189(3) 0.4937(2) 0.8289(2) 0.0223(6) Uani 1 1 d . . . . .
C28 C 0.2358(3) 0.5830(2) 0.7562(3) 0.0251(6) Uani 1 1 d . . . . .
H28 H 0.201233 0.646325 0.790273 0.030 Uiso 1 1 calc R . . . .
C29 C 0.3058(3) 0.5786(2) 0.6295(3) 0.0209(5) Uani 1 1 d . . . . .
H29 H 0.319329 0.640095 0.577916 0.025 Uiso 1 1 calc R . . . .

loop_
_atom_site_aniso_label
_atom_site_aniso_U_11
_atom_site_aniso_U_22
_atom_site_aniso_U_33
_atom_site_aniso_U_23
_atom_site_aniso_U_13
_atom_site_aniso_U_12
F1 0.0270(8) 0.0544(11) 0.0147(7) -0.0049(7) 0.0108(6) -0.0057(8)
O1 0.0202(9) 0.0247(10) 0.0188(9) -0.0022(8) 0.0040(7) 0.0035(8)
C1 0.0166(12) 0.0209(12) 0.0146(12) -0.0004(10) 0.0024(9) -0.0038(10)
C2 0.0123(12) 0.0234(13) 0.0135(11) -0.0012(10) 0.0019(9) -0.0016(10)
C3 0.0151(12) 0.0235(13) 0.0155(12) 0.0049(10) 0.0039(9) -0.0009(10)
C4 0.0160(12) 0.0310(14) 0.0160(12) 0.0002(11) 0.0034(9) -0.0025(11)
C5 0.0178(13) 0.0494(18) 0.0175(12) 0.0020(12) 0.0002(10) -0.0050(12)
C6 0.0131(13) 0.0489(18) 0.0267(15) 0.0090(13) 0.0021(11) 0.0010(12)
C7 0.0189(13) 0.0338(15) 0.0215(13) 0.0062(11) 0.0083(10) 0.0053(11)
C8 0.0195(13) 0.0248(13) 0.0121(12) 0.0040(10) 0.0029(10) -0.0020(10)
C9 0.0192(12) 0.0241(13) 0.0152(12) 0.0032(10) 0.0032(10) 0.0000(11)
C10 0.0339(15) 0.0228(13) 0.0168(13) -0.0023(11) 0.0057(11) 0.0010(11)
C11 0.0341(15) 0.0271(14) 0.0178(13) -0.0034(11) -0.0021(11) -0.0062(12)
C12 0.0220(13) 0.0296(14) 0.0189(13) -0.0006(11) -0.0002(10) -0.0085(12)
C13 0.0195(13) 0.0222(12) 0.0139(12) 0.0007(10) 0.0038(10) -0.0032(10)
C14 0.0204(13) 0.0200(12) 0.0099(11) 0.0028(10) 0.0030(9) -0.0017(10)
C15 0.0194(13) 0.0220(12) 0.0201(13) 0.0069(11) 0.0058(10) 0.0031(11)
C16 0.0218(14) 0.0276(15) 0.0299(15) 0.0093(12) 0.0046(11) -0.0018(11)
C17 0.0207(14) 0.0382(17) 0.0484(19) 0.0209(15) 0.0104(12) 0.0006(13)
C18 0.0336(17) 0.0362(16) 0.0451(19) 0.0192(14) 0.0265(14) 0.0121(14)
C19 0.0420(18) 0.0302(15) 0.0231(13) 0.0071(12) 0.0180(12) 0.0100(14)
C20 0.0249(14) 0.0280(15) 0.0197(13) 0.0064(11) 0.0058(10) 0.0030(11)
C21 0.0190(12) 0.0225(12) 0.0140(11) -0.0008(10) 0.0025(9) -0.0010(10)
C22 0.0229(13) 0.0248(14) 0.0233(14) 0.0009(11) 0.0026(10) -0.0012(11)
C23 0.0307(15) 0.0261(14) 0.0267(15) 0.0036(12) -0.0016(12) 0.0002(12)
C24 0.0102(11) 0.0281(13) 0.0113(11) -0.0017(10) -0.0005(8) -0.0044(10)
C25 0.0150(12) 0.0265(14) 0.0187(12) -0.0009(10) 0.0000(9) -0.0001(10)
C26 0.0174(12) 0.0343(15) 0.0155(13) 0.0058(11) 0.0015(10) -0.0042(11)
C27 0.0148(12) 0.0428(15) 0.0095(11) -0.0026(12) 0.0022(9) -0.0049(12)
C28 0.0229(14) 0.0331(15) 0.0195(13) -0.0073(11) 0.0036(10) -0.0002(12)
C29 0.0201(13) 0.0259(13) 0.0167(13) -0.0019(11) 0.0029(10) -0.0024(11)

loop_
_atom_type_symbol
_atom_type_description
_atom_type_scat_dispersion_real
_atom_type_scat_dispersion_imag
_atom_type_scat_source
C C 0.0033 0.0016 'International Tables Vol C Tables 4.2.6.8 and 6.1.1.4'
H H 0.0000 0.0000 'International Tables Vol C Tables 4.2.6.8 and 6.1.1.4'
F F 0.0171 0.0103 'International Tables Vol C Tables 4.2.6.8 and 6.1.1.4'
O O 0.0106 0.0060 'International Tables Vol C Tables 4.2.6.8 and 6.1.1.4'

loop_
_geom_angle_atom_site_label_1
_geom_angle_atom_site_label_2
_geom_angle_atom_site_label_3
_geom_angle
_geom_angle_site_symmetry_1
_geom_angle_site_symmetry_3
_geom_angle_publ_flag
C8 O1 C9 117.99(19) . . ?
C15 C1 C2 109.2(2) . . ?
C15 C1 C21 111.8(2) . . ?
C21 C1 C2 114.66(19) . . ?
C3 C2 C1 106.79(19) . . ?
C3 C2 C24 107.44(18) . . ?
C14 C2 C1 110.41(18) . . ?
C14 C2 C3 109.0(2) . . ?
C14 C2 C24 109.42(19) . . ?
C24 C2 C1 113.7(2) . . ?
C4 C3 C2 120.7(2) . . ?
C8 C3 C2 121.2(2) . . ?
C8 C3 C4 117.8(2) . . ?
C5 C4 C3 121.1(2) . . ?
C4 C5 C6 119.7(2) . . ?
C7 C6 C5 120.2(2) . . ?
C6 C7 C8 119.2(2) . . ?
O1 C8 C3 123.0(2) . . ?
O1 C8 C7 115.1(2) . . ?
C3 C8 C7 121.9(2) . . ?
O1 C9 C10 115.3(2) . . ?
O1 C9 C14 122.6(2) . . ?
C10 C9 C14 122.1(2) . . ?
C11 C10 C9 119.3(2) . . ?
C10 C11 C12 120.0(2) . . ?
C13 C12 C11 119.8(2) . . ?
C12 C13 C14 121.6(2) . . ?
C9 C14 C2 121.3(2) . . ?
C9 C14 C13 117.2(2) . . ?
C13 C14 C2 121.4(2) . . ?
C16 C15 C1 120.1(2) . . ?
C20 C15 C1 121.8(2) . . ?
C20 C15 C16 117.9(2) . . ?
C17 C16 C15 120.8(3) . . ?
C18 C17 C16 120.2(3) . . ?
C19 C18 C17 119.9(3) . . ?
C18 C19 C20 120.0(3) . . ?
C19 C20 C15 121.2(3) . . ?
C22 C21 C1 113.1(2) . . ?
C23 C22 C21 111.7(2) . . ?
C25 C24 C2 116.9(2) . . ?
C29 C24 C2 125.0(2) . . ?
C29 C24 C25 117.9(2) . . ?
C26 C25 C24 121.5(2) . . ?
C27 C26 C25 117.9(2) . . ?
F1 C27 C26 118.6(2) . . ?
C28 C27 F1 118.4(2) . . ?
C28 C27 C26 123.0(2) . . ?
C27 C28 C29 118.1(2) . . ?
C24 C29 C28 121.5(2) . . ?

loop_
_geom_bond_atom_site_label_1
_geom_bond_atom_site_label_2
_geom_bond_distance
_geom_bond_site_symmetry_2
_geom_bond_publ_flag
F1 C27 1.366(3) . ?
O1 C8 1.381(3) . ?
O1 C9 1.382(3) . ?
C1 C2 1.593(3) . ?
C1 C15 1.524(3) . ?
C1 C21 1.536(3) . ?
C2 C3 1.528(3) . ?
C2 C14 1.526(3) . ?
C2 C24 1.542(3) . ?
C3 C4 1.398(3) . ?
C3 C8 1.383(4) . ?
C4 C5 1.384(4) . ?
C5 C6 1.389(4) . ?
C6 C7 1.384(4) . ?
C7 C8 1.388(4) . ?
C9 C10 1.386(4) . ?
C9 C14 1.391(3) . ?
C10 C11 1.385(4) . ?
C11 C12 1.385(4) . ?
C12 C13 1.382(4) . ?
C13 C14 1.396(3) . ?
C15 C16 1.397(4) . ?
C15 C20 1.396(4) . ?
C16 C17 1.392(4) . ?
C17 C18 1.386(5) . ?
C18 C19 1.377(4) . ?
C19 C20 1.393(4) . ?
C21 C22 1.535(4) . ?
C22 C23 1.518(4) . ?
C24 C25 1.407(4) . ?
C24 C29 1.374(4) . ?
C25 C26 1.386(4) . ?
C26 C27 1.374(4) . ?
C27 C28 1.365(4) . ?
C28 C29 1.402(4) . ?
